data_7028590
loop_
_publ_author_name
'Zheng, Zheng'
'Yu, Zhi-Peng'
'Yang, Ming-Di'
'Jin, Feng'
'Ye, Li-Na'
'Fang, Min'
'Zhou, Hong-Ping'
'Wu, Jie-Ying'
'Tian, Yu-Peng'

_publ_section_title
;
 Silver(I) supramolecular complexes generated from isophorone-based
 ligands: crystal structures and enhanced nonlinear optical properties
 through metal complexation.
;
_journal_issue 3
_journal_name_full 'Dalton transactions (Cambridge, England : 2003)'
_journal_page_first 1139
_journal_page_last 1150
_journal_paper_doi 10.1039/c3dt52364k
_journal_volume 43
_journal_year 2014
_chemical_formula_moiety 'C46 H38 Ag2 F6 N10 O4'
_chemical_formula_sum 'C46 H38 Ag2 F6 N10 O4'
_chemical_formula_weight 1124.60
_chemical_name_systematic
;
?
;
_space_group_IT_number 2
_symmetry_cell_setting triclinic
_symmetry_space_group_name_Hall '-P 1'
_symmetry_space_group_name_H-M 'P -1'
_atom_sites_solution_hydrogens geom
_atom_sites_solution_primary direct
_atom_sites_solution_secondary difmap
_audit_creation_method SHELXL-97
_cell_angle_alpha 73.540(5)
_cell_angle_beta 80.240(5)
_cell_angle_gamma 65.257(5)
_cell_formula_units_Z 2
_cell_length_a 10.750(5)
_cell_length_b 12.813(5)
_cell_length_c 20.012(5)
_cell_measurement_reflns_used 8940
_cell_measurement_temperature 298(2)
_cell_measurement_theta_max 25.89
_cell_measurement_theta_min 2.29
_cell_volume 2396.7(16)
_computing_cell_refinement 'Bruker SMART'
_computing_data_collection 'Bruker SMART'
_computing_data_reduction 'Bruker SAINT'
_computing_molecular_graphics 'Bruker SHELXTL'
_computing_publication_material 'Bruker SHELXTL'
_computing_structure_refinement 'SHELXL-97 (Sheldrick, 1997)'
_computing_structure_solution 'SHELXS-97 (Sheldrick, 1990)'
_diffrn_ambient_temperature 298(2)
_diffrn_measured_fraction_theta_full 0.983
_diffrn_measured_fraction_theta_max 0.983
_diffrn_measurement_device_type 'CCD area detector'
_diffrn_measurement_method 'phi and omega scans'
_diffrn_radiation_monochromator graphite
_diffrn_radiation_source 'fine-focus sealed tube'
_diffrn_radiation_type MoK\a
_diffrn_radiation_wavelength 0.71069
_diffrn_reflns_av_R_equivalents 0.0244
_diffrn_reflns_av_sigmaI/netI 0.0356
_diffrn_reflns_limit_h_max 12
_diffrn_reflns_limit_h_min -12
_diffrn_reflns_limit_k_max 15
_diffrn_reflns_limit_k_min -14
_diffrn_reflns_limit_l_max 23
_diffrn_reflns_limit_l_min -23
_diffrn_reflns_number 16562
_diffrn_reflns_theta_full 25.00
_diffrn_reflns_theta_max 25.00
_diffrn_reflns_theta_min 1.06
_exptl_absorpt_coefficient_mu 0.894
_exptl_absorpt_correction_T_max 0.8415
_exptl_absorpt_correction_T_min 0.7754
_exptl_absorpt_correction_type multi-scan
_exptl_absorpt_process_details sadabs
_exptl_crystal_colour yellow
_exptl_crystal_density_diffrn 1.558
_exptl_crystal_density_method 'not measured'
_exptl_crystal_description needle
_exptl_crystal_F_000 1128
_exptl_crystal_size_max 0.30
_exptl_crystal_size_mid 0.20
_exptl_crystal_size_min 0.20
_refine_diff_density_max 3.105
_refine_diff_density_min -1.441
_refine_diff_density_rms 0.209
_refine_ls_extinction_method none
_refine_ls_goodness_of_fit_ref 1.063
_refine_ls_hydrogen_treatment constr
_refine_ls_matrix_type full
_refine_ls_number_parameters 617
_refine_ls_number_reflns 8307
_refine_ls_number_restraints 12
_refine_ls_restrained_S_all 1.067
_refine_ls_R_factor_all 0.0761
_refine_ls_R_factor_gt 0.0614
_refine_ls_shift/su_max 0.001
_refine_ls_shift/su_mean 0.000
_refine_ls_structure_factor_coef Fsqd
_refine_ls_weighting_details 'calc w=1/[\s^2^(Fo^2^)+(0.1225P)^2^+2.2143P] where P=(Fo^2^+2Fc^2^)/3'
_refine_ls_weighting_scheme calc
_refine_ls_wR_factor_gt 0.1649
_refine_ls_wR_factor_ref 0.1848
_reflns_number_gt 6617
_reflns_number_total 8307
_reflns_threshold_expression >2sigma(I)
_cod_data_source_file c3dt52364k.txt
_cod_data_source_block 7
_cod_depositor_comments
;
The following automatic conversions were performed:

'_symmetry_cell_setting' value 'Triclinic' changed to 'triclinic'
according to
/usr/data/users/saulius/automatic-downloads/current/RSC/lib/dictionaries/cif_core.dic
dictionary named 'cif_core.dic' version 2.4.2 from 2011-04-26.

Automatic conversion script
Id: cif_fix_values 2281 2013-09-26 08:29:07Z andrius 
;
_cod_original_sg_symbol_H-M 'P-1 '
_cod_database_code 7028590

loop_
_symmetry_equiv_pos_as_xyz
'x, y, z'
'-x, -y, -z'

loop_
_atom_site_label
_atom_site_type_symbol
_atom_site_fract_x
_atom_site_fract_y
_atom_site_fract_z
_atom_site_U_iso_or_equiv
_atom_site_adp_type
_atom_site_occupancy
_atom_site_symmetry_multiplicity
_atom_site_calc_flag
_atom_site_refinement_flags
Ag1 Ag 0.75468(3) 0.24051(3) 0.996329(19) 0.04520(16) Uani 1 1 d .
Ag2 Ag 1.33776(4) 0.24757(4) 0.85832(3) 0.06568(19) Uani 1 1 d .
N3 N 1.1406(3) 0.0734(3) 0.89512(18) 0.0330(8) Uani 1 1 d .
N8 N 0.3838(4) 0.4463(3) 1.0960(2) 0.0374(8) Uani 1 1 d .
N5 N 0.9672(4) 0.1735(3) 0.9567(2) 0.0386(8) Uani 1 1 d .
C24 C 0.2986(4) 0.5278(4) 1.1368(2) 0.0358(9) Uani 1 1 d .
N4 N 1.1756(4) 0.1578(3) 0.9068(2) 0.0428(9) Uani 1 1 d .
C17 C 1.2301(4) -0.0124(4) 0.8571(2) 0.0341(9) Uani 1 1 d .
C14 C 1.3998(5) -0.1765(4) 0.7804(2) 0.0378(10) Uani 1 1 d .
N6 N 0.5559(4) 0.3346(3) 1.0401(2) 0.0393(9) Uani 1 1 d .
C29 C 0.3454(4) 0.6056(4) 1.1498(2) 0.0378(10) Uani 1 1 d .
H18 H 0.4315 0.6046 1.1321 0.045 Uiso 1 1 calc R
C32 C -0.0207(5) 0.9361(4) 1.3160(2) 0.0422(11) Uani 1 1 d .
C39 C 0.0124(5) 1.0253(5) 1.3198(3) 0.0452(11) Uani 1 1 d .
H11 H 0.0938 1.0292 1.2971 0.054 Uiso 1 1 calc R
C28 C 0.2616(5) 0.6850(4) 1.1895(2) 0.0402(10) Uani 1 1 d .
H19 H 0.2925 0.7374 1.1984 0.048 Uiso 1 1 calc R
C23 C 0.5188(4) 0.4090(4) 1.0801(2) 0.0361(9) Uani 1 1 d .
H20 H 0.5780 0.4326 1.0952 0.043 Uiso 1 1 calc R
C31 C 0.0667(5) 0.8547(4) 1.2734(2) 0.0441(11) Uani 1 1 d .
H12 H 0.1484 0.8624 1.2540 0.053 Uiso 1 1 calc R
N7 N 0.3283(4) 0.3950(5) 1.0643(3) 0.0615(13) Uani 1 1 d .
C33 C -0.1481(5) 0.9225(5) 1.3535(3) 0.0483(12) Uani 1 1 d .
H9A H -0.1298 0.8389 1.3701 0.058 Uiso 1 1 calc R
H9B H -0.2198 0.9571 1.3207 0.058 Uiso 1 1 calc R
C18 C 1.1821(4) -0.0850(4) 0.8406(2) 0.0391(10) Uani 1 1 d .
H25 H 1.0928 -0.0791 0.8547 0.047 Uiso 1 1 calc R
C10 C 1.5449(5) -0.4258(4) 0.6829(2) 0.0451(11) Uani 1 1 d .
C13 C 1.4890(5) -0.2600(4) 0.7382(2) 0.0409(11) Uani 1 1 d .
H30 H 1.5696 -0.2517 0.7175 0.049 Uiso 1 1 calc R
C27 C 0.1320(5) 0.6876(4) 1.2166(2) 0.0389(10) Uani 1 1 d .
C11 C 1.5138(6) -0.5167(5) 0.6825(3) 0.0490(12) Uani 1 1 d .
H42 H 1.4378 -0.5247 0.7099 0.059 Uiso 1 1 calc R
C34 C -0.2006(5) 0.9810(5) 1.4160(3) 0.0510(12) Uani 1 1 d .
C21 C 1.0680(5) 0.2138(4) 0.9445(3) 0.0437(11) Uani 1 1 d .
H22 H 1.0623 0.2764 0.9613 0.052 Uiso 1 1 calc R
C15 C 1.4458(5) -0.1036(5) 0.7985(3) 0.0566(14) Uani 1 1 d .
H28 H 1.5347 -0.1086 0.7843 0.068 Uiso 1 1 calc R
C25 C 0.1700(5) 0.5290(5) 1.1626(3) 0.0475(12) Uani 1 1 d .
H16 H 0.1387 0.4773 1.1533 0.057 Uiso 1 1 calc R
C38 C -0.0716(5) 1.1136(5) 1.3568(2) 0.0446(11) Uani 1 1 d .
C26 C 0.0899(5) 0.6080(5) 1.2022(3) 0.0480(12) Uani 1 1 d .
H15 H 0.0041 0.6081 1.2200 0.058 Uiso 1 1 calc R
C12 C 1.4631(5) -0.3461(4) 0.7275(2) 0.0450(11) Uani 1 1 d .
H31 H 1.3851 -0.3567 0.7507 0.054 Uiso 1 1 calc R
C30 C 0.0414(5) 0.7699(4) 1.2592(2) 0.0415(11) Uani 1 1 d .
H13 H -0.0406 0.7624 1.2779 0.050 Uiso 1 1 calc R
C4 C 1.5915(6) -0.6019(5) 0.6422(3) 0.0512(13) Uani 1 1 d .
C20 C 1.0159(4) 0.0859(4) 0.9249(2) 0.0365(10) Uani 1 1 d .
H23 H 0.9698 0.0394 0.9233 0.044 Uiso 1 1 calc R
C9 C 1.6632(6) -0.4074(6) 0.6390(3) 0.0587(14) Uani 1 1 d .
H33A H 1.7427 -0.4441 0.6670 0.070 Uiso 1 1 calc R
H33B H 1.6426 -0.3232 0.6241 0.070 Uiso 1 1 calc R
C37 C -0.2042(5) 1.1071(5) 1.3921(3) 0.0486(12) Uani 1 1 d .
H5A H -0.2768 1.1548 1.3601 0.058 Uiso 1 1 calc R
H5B H -0.2267 1.1410 1.4324 0.058 Uiso 1 1 calc R
C2 C 1.5654(7) -0.6991(5) 0.6485(3) 0.0624(16) Uani 1 1 d .
C19 C 1.2651(5) -0.1665(4) 0.8033(2) 0.0420(11) Uani 1 1 d .
H26 H 1.2317 -0.2160 0.7929 0.050 Uiso 1 1 calc R
C16 C 1.3630(5) -0.0224(5) 0.8377(3) 0.0588(15) Uani 1 1 d .
H29 H 1.3970 0.0245 0.8506 0.071 Uiso 1 1 calc R
C5 C 1.7105(6) -0.5868(5) 0.5965(3) 0.0617(15) Uani 1 1 d .
H37A H 1.7188 -0.6155 0.5553 0.074 Uiso 1 1 calc R
H37B H 1.7936 -0.6352 0.6213 0.074 Uiso 1 1 calc R
C40 C -0.0374(6) 1.2038(5) 1.3572(3) 0.0548(13) Uani 1 1 d .
C22 C 0.4360(5) 0.3281(5) 1.0322(3) 0.0561(14) Uani 1 1 d .
H21 H 0.4311 0.2804 1.0062 0.067 Uiso 1 1 calc R
C6 C 1.6989(6) -0.4591(6) 0.5736(3) 0.0576(14) Uani 1 1 d .
C1 C 1.6436(8) -0.7872(6) 0.6092(3) 0.0720(18) Uani 1 1 d .
C36 C -0.1028(7) 0.9088(6) 1.4763(3) 0.0712(18) Uani 1 1 d .
H7A H -0.0122 0.9060 1.4604 0.107 Uiso 1 1 calc R
H7B H -0.1003 0.8299 1.4908 0.107 Uiso 1 1 calc R
H7C H -0.1353 0.9459 1.5149 0.107 Uiso 1 1 calc R
C35 C -0.3439(7) 0.9867(7) 1.4403(4) 0.080(2) Uani 1 1 d .
H8A H -0.3783 1.0273 1.4774 0.120 Uiso 1 1 calc R
H8B H -0.3416 0.9080 1.4569 0.120 Uiso 1 1 calc R
H8C H -0.4028 1.0286 1.4021 0.120 Uiso 1 1 calc R
C8 C 1.5855(8) -0.3868(6) 0.5222(3) 0.0758(19) Uani 1 1 d .
H35A H 1.6083 -0.4188 0.4817 0.114 Uiso 1 1 calc R
H35B H 1.5769 -0.3060 0.5084 0.114 Uiso 1 1 calc R
H35C H 1.5001 -0.3900 0.5441 0.114 Uiso 1 1 calc R
C42 C 0.0889(8) 1.2124(7) 1.3257(4) 0.0744(18) Uani 1 1 d .
C41 C -0.1255(7) 1.2987(6) 1.3897(3) 0.0685(16) Uani 1 1 d .
C7 C 1.8341(8) -0.4542(9) 0.5386(5) 0.102(3) Uani 1 1 d .
H36A H 1.9040 -0.4951 0.5718 0.153 Uiso 1 1 calc R
H36B H 1.8239 -0.3731 0.5220 0.153 Uiso 1 1 calc R
H36C H 1.8597 -0.4911 0.5001 0.153 Uiso 1 1 calc R
N1 N 1.7049(8) -0.8571(6) 0.5784(4) 0.098(2) Uani 1 1 d .
N9 N -0.1955(8) 1.3738(6) 1.4147(4) 0.104(2) Uani 1 1 d .
N10 N 0.1920(8) 1.2172(8) 1.3030(5) 0.118(3) Uani 1 1 d .
C3 C 1.4616(10) -0.7221(6) 0.6967(4) 0.081(2) Uani 1 1 d .
N2 N 1.3792(10) -0.7385(6) 0.7376(4) 0.113(3) Uani 1 1 d .
O2 O 1.5386(4) 0.1620(5) 0.9153(3) 0.0877(15) Uani 1 1 d .
C43 C 1.1967(5) 0.4962(5) 0.8736(3) 0.0516(13) Uani 1 1 d .
O3 O 1.3084(4) 0.4994(5) 0.8538(3) 0.0830(14) Uani 1 1 d .
O1 O 1.7386(4) 0.0734(4) 0.9623(2) 0.0682(11) Uani 1 1 d .
F6 F 1.1263(5) 0.6645(5) 0.9200(3) 0.126(2) Uani 1 1 d .
F4 F 0.9772(5) 0.5978(5) 0.9242(4) 0.138(2) Uani 1 1 d .
F3 F 1.6557(6) 0.0255(6) 0.8217(3) 0.1216(18) Uani 1 1 d .
C45 C 1.6542(5) 0.0832(5) 0.9251(3) 0.0557(13) Uani 1 1 d .
C44 C 1.0843(6) 0.6098(6) 0.8889(4) 0.0690(17) Uani 1 1 d .
C46 C 1.7026(7) -0.0175(6) 0.8869(4) 0.0698(17) Uani 1 1 d .
F5 F 1.0388(7) 0.6893(6) 0.8304(4) 0.155(3) Uani 1 1 d .
O4 O 1.1595(5) 0.4155(4) 0.8815(3) 0.0889(15) Uani 1 1 d U
F1 F 1.8368(5) -0.0661(6) 0.8784(4) 0.142(3) Uani 1 1 d .
F2 F 1.6586(7) -0.0988(5) 0.9165(4) 0.140(2) Uani 1 1 d .

loop_
_atom_site_aniso_label
_atom_site_aniso_U_11
_atom_site_aniso_U_22
_atom_site_aniso_U_33
_atom_site_aniso_U_23
_atom_site_aniso_U_13
_atom_site_aniso_U_12
Ag1 0.0307(2) 0.0440(2) 0.0569(3) -0.02434(18) 0.01064(16) -0.00769(17)
Ag2 0.0448(3) 0.0676(3) 0.0905(4) -0.0343(3) 0.0141(2) -0.0244(2)
N3 0.0269(17) 0.0342(19) 0.0410(19) -0.0189(15) 0.0045(14) -0.0110(15)
N8 0.0257(18) 0.041(2) 0.047(2) -0.0213(17) 0.0056(15) -0.0104(16)
N5 0.0315(19) 0.037(2) 0.048(2) -0.0182(17) 0.0062(16) -0.0126(17)
C24 0.026(2) 0.033(2) 0.045(2) -0.0179(19) -0.0003(17) -0.0043(18)
N4 0.033(2) 0.041(2) 0.062(2) -0.0276(19) 0.0135(17) -0.0190(17)
C17 0.025(2) 0.032(2) 0.043(2) -0.0156(18) 0.0049(17) -0.0068(17)
C14 0.032(2) 0.034(2) 0.045(2) -0.0184(19) 0.0047(18) -0.0067(19)
N6 0.034(2) 0.041(2) 0.045(2) -0.0191(17) 0.0050(16) -0.0137(17)
C29 0.026(2) 0.042(2) 0.045(2) -0.016(2) 0.0039(17) -0.0103(19)
C32 0.034(2) 0.044(3) 0.041(2) -0.017(2) 0.0014(19) -0.005(2)
C39 0.035(2) 0.051(3) 0.048(3) -0.023(2) 0.006(2) -0.010(2)
C28 0.035(2) 0.042(3) 0.044(2) -0.018(2) -0.0021(19) -0.010(2)
C23 0.026(2) 0.036(2) 0.045(2) -0.0182(19) 0.0019(18) -0.0075(18)
C31 0.035(2) 0.045(3) 0.045(3) -0.020(2) 0.0064(19) -0.005(2)
N7 0.040(2) 0.080(3) 0.088(3) -0.057(3) 0.010(2) -0.027(2)
C33 0.040(3) 0.053(3) 0.050(3) -0.026(2) 0.011(2) -0.014(2)
C18 0.026(2) 0.043(3) 0.051(3) -0.021(2) 0.0045(18) -0.0129(19)
C10 0.044(3) 0.044(3) 0.038(2) -0.016(2) 0.000(2) -0.004(2)
C13 0.028(2) 0.042(3) 0.046(3) -0.018(2) 0.0013(18) -0.004(2)
C27 0.032(2) 0.041(3) 0.038(2) -0.0165(19) 0.0031(18) -0.0063(19)
C11 0.054(3) 0.044(3) 0.041(3) -0.018(2) 0.006(2) -0.010(2)
C34 0.048(3) 0.055(3) 0.049(3) -0.027(2) 0.014(2) -0.016(2)
C21 0.034(2) 0.038(3) 0.063(3) -0.030(2) 0.010(2) -0.012(2)
C15 0.032(3) 0.063(3) 0.087(4) -0.045(3) 0.019(2) -0.021(2)
C25 0.031(2) 0.053(3) 0.067(3) -0.034(3) 0.014(2) -0.018(2)
C38 0.042(3) 0.047(3) 0.040(2) -0.016(2) -0.001(2) -0.011(2)
C26 0.031(2) 0.052(3) 0.065(3) -0.030(2) 0.010(2) -0.014(2)
C12 0.045(3) 0.044(3) 0.042(2) -0.021(2) 0.006(2) -0.010(2)
C30 0.034(2) 0.047(3) 0.041(2) -0.020(2) 0.0055(19) -0.011(2)
C4 0.057(3) 0.045(3) 0.040(3) -0.018(2) -0.006(2) -0.002(2)
C20 0.028(2) 0.037(2) 0.046(2) -0.0196(19) 0.0071(18) -0.0125(19)
C9 0.045(3) 0.073(4) 0.064(3) -0.042(3) 0.011(2) -0.019(3)
C37 0.041(3) 0.049(3) 0.052(3) -0.027(2) 0.010(2) -0.009(2)
C2 0.085(4) 0.044(3) 0.049(3) -0.023(2) -0.005(3) -0.008(3)
C19 0.039(2) 0.044(3) 0.049(3) -0.021(2) 0.003(2) -0.017(2)
C16 0.034(3) 0.057(3) 0.102(4) -0.055(3) 0.021(3) -0.021(2)
C5 0.056(3) 0.061(4) 0.059(3) -0.037(3) 0.001(3) -0.001(3)
C40 0.061(3) 0.052(3) 0.055(3) -0.027(3) 0.001(3) -0.019(3)
C22 0.039(3) 0.072(4) 0.077(4) -0.052(3) 0.016(2) -0.026(3)
C6 0.048(3) 0.067(4) 0.057(3) -0.035(3) 0.010(2) -0.013(3)
C1 0.087(5) 0.052(3) 0.070(4) -0.029(3) -0.012(3) -0.008(3)
C36 0.087(5) 0.066(4) 0.046(3) -0.013(3) -0.003(3) -0.017(3)
C35 0.068(4) 0.086(5) 0.092(5) -0.044(4) 0.037(4) -0.037(4)
C8 0.087(5) 0.083(5) 0.046(3) -0.016(3) 0.005(3) -0.025(4)
C42 0.074(4) 0.075(4) 0.092(5) -0.041(4) 0.008(4) -0.037(4)
C41 0.078(4) 0.065(4) 0.072(4) -0.035(3) 0.006(3) -0.029(3)
C7 0.073(5) 0.141(8) 0.114(6) -0.083(6) 0.050(4) -0.051(5)
N1 0.110(5) 0.074(4) 0.103(5) -0.059(4) -0.007(4) -0.005(4)
N9 0.123(6) 0.082(5) 0.116(5) -0.062(4) 0.014(5) -0.031(4)
N10 0.096(5) 0.142(7) 0.160(7) -0.068(6) 0.027(5) -0.083(5)
C3 0.139(7) 0.050(4) 0.053(4) -0.023(3) 0.008(4) -0.036(4)
N2 0.188(9) 0.090(5) 0.076(4) -0.034(4) 0.037(5) -0.076(6)
O2 0.045(3) 0.092(4) 0.119(4) -0.043(3) -0.009(2) -0.006(2)
C43 0.040(3) 0.053(3) 0.075(3) -0.029(3) 0.010(2) -0.026(2)
O3 0.048(2) 0.096(4) 0.125(4) -0.052(3) 0.018(2) -0.040(2)
O1 0.063(3) 0.065(3) 0.092(3) -0.027(2) -0.012(2) -0.032(2)
F6 0.107(4) 0.110(4) 0.210(6) -0.111(4) 0.013(4) -0.053(3)
F4 0.071(3) 0.122(4) 0.255(7) -0.118(5) 0.079(4) -0.056(3)
F3 0.124(4) 0.158(5) 0.112(4) -0.072(4) -0.012(3) -0.056(4)
C45 0.040(3) 0.053(3) 0.074(4) -0.010(3) 0.004(3) -0.023(3)
C44 0.050(3) 0.062(4) 0.110(5) -0.038(4) 0.004(3) -0.029(3)
C46 0.056(4) 0.084(5) 0.095(5) -0.043(4) -0.003(3) -0.038(3)
F5 0.140(5) 0.101(4) 0.161(6) -0.023(4) -0.048(5) 0.023(4)
O4 0.075(3) 0.062(3) 0.146(4) -0.049(3) 0.027(3) -0.039(2)
F1 0.058(3) 0.155(5) 0.244(7) -0.144(5) 0.014(3) -0.019(3)
F2 0.187(6) 0.106(4) 0.183(6) -0.066(4) 0.037(5) -0.108(4)

loop_
_atom_type_symbol
_atom_type_description
_atom_type_scat_dispersion_real
_atom_type_scat_dispersion_imag
_atom_type_scat_source
C C 0.0033 0.0016 'International Tables Vol C Tables 4.2.6.8 and 6.1.1.4'
H H 0.0000 0.0000 'International Tables Vol C Tables 4.2.6.8 and 6.1.1.4'
N N 0.0061 0.0033 'International Tables Vol C Tables 4.2.6.8 and 6.1.1.4'
O O 0.0106 0.0060 'International Tables Vol C Tables 4.2.6.8 and 6.1.1.4'
F F 0.0171 0.0103 'International Tables Vol C Tables 4.2.6.8 and 6.1.1.4'
Ag Ag -0.8971 1.1015 'International Tables Vol C Tables 4.2.6.8 and 6.1.1.4'

loop_
_geom_angle_atom_site_label_1
_geom_angle_atom_site_label_2
_geom_angle_atom_site_label_3
_geom_angle
_geom_angle_site_symmetry_1
_geom_angle_site_symmetry_3
N6 Ag1 N5 167.74(14) . .
N6 Ag1 O1 106.51(15) . 1_455
N5 Ag1 O1 85.75(15) . 1_455
O2 Ag2 O4 121.65(19) . .
O2 Ag2 N2 111.9(3) . 1_565
O4 Ag2 N2 111.2(3) . 1_565
O2 Ag2 N4 114.45(18) . .
O4 Ag2 N4 83.21(15) . .
N2 Ag2 N4 111.2(2) 1_565 .
C20 N3 N4 109.0(3) . .
C20 N3 C17 128.4(4) . .
N4 N3 C17 122.6(3) . .
C23 N8 N7 109.4(4) . .
C23 N8 C24 130.1(4) . .
N7 N8 C24 120.5(4) . .
C20 N5 C21 103.2(4) . .
C20 N5 Ag1 121.4(3) . .
C21 N5 Ag1 134.2(3) . .
C25 C24 C29 121.0(4) . .
C25 C24 N8 119.7(4) . .
C29 C24 N8 119.3(4) . .
C21 N4 N3 102.4(4) . .
C21 N4 Ag2 118.1(3) . .
N3 N4 Ag2 137.5(3) . .
C18 C17 C16 120.2(4) . .
C18 C17 N3 119.2(4) . .
C16 C17 N3 120.6(4) . .
C15 C14 C19 117.3(4) . .
C15 C14 C13 120.5(4) . .
C19 C14 C13 122.2(4) . .
C23 N6 C22 103.6(4) . .
C23 N6 Ag1 130.1(3) . .
C22 N6 Ag1 126.3(3) . .
C24 C29 C28 119.0(4) . .
C24 C29 H18 120.5 . .
C28 C29 H18 120.5 . .
C39 C32 C31 119.4(5) . .
C39 C32 C33 120.9(4) . .
C31 C32 C33 119.7(4) . .
C32 C39 C38 123.3(5) . .
C32 C39 H11 118.3 . .
C38 C39 H11 118.3 . .
C29 C28 C27 121.2(4) . .
C29 C28 H19 119.4 . .
C27 C28 H19 119.4 . .
N6 C23 N8 110.3(4) . .
N6 C23 H20 124.9 . .
N8 C23 H20 124.9 . .
C30 C31 C32 126.4(5) . .
C30 C31 H12 116.8 . .
C32 C31 H12 116.8 . .
C22 N7 N8 102.5(4) . .
C32 C33 C34 113.6(4) . .
C32 C33 H9A 108.8 . .
C34 C33 H9A 108.8 . .
C32 C33 H9B 108.8 . .
C34 C33 H9B 108.8 . .
H9A C33 H9B 107.7 . .
C17 C18 C19 120.2(4) . .
C17 C18 H25 119.9 . .
C19 C18 H25 119.9 . .
C11 C10 C12 119.6(5) . .
C11 C10 C9 120.5(5) . .
C12 C10 C9 119.9(5) . .
C12 C13 C14 124.9(5) . .
C12 C13 H30 117.6 . .
C14 C13 H30 117.6 . .
C26 C27 C28 117.6(4) . .
C26 C27 C30 119.9(4) . .
C28 C27 C30 122.6(4) . .
C10 C11 C4 123.4(5) . .
C10 C11 H42 118.3 . .
C4 C11 H42 118.3 . .
C35 C34 C37 109.2(5) . .
C35 C34 C33 109.7(5) . .
C37 C34 C33 108.4(4) . .
C35 C34 C36 110.1(5) . .
C37 C34 C36 109.7(5) . .
C33 C34 C36 109.7(5) . .
N4 C21 N5 114.8(4) . .
N4 C21 H22 122.6 . .
N5 C21 H22 122.6 . .
C14 C15 C16 121.8(5) . .
C14 C15 H28 119.1 . .
C16 C15 H28 119.1 . .
C26 C25 C24 118.7(5) . .
C26 C25 H16 120.7 . .
C24 C25 H16 120.7 . .
C40 C38 C39 121.5(5) . .
C40 C38 C37 120.8(5) . .
C39 C38 C37 117.6(5) . .
C25 C26 C27 122.5(5) . .
C25 C26 H15 118.7 . .
C27 C26 H15 118.7 . .
C13 C12 C10 126.3(5) . .
C13 C12 H31 116.9 . .
C10 C12 H31 116.9 . .
C31 C30 C27 125.5(5) . .
C31 C30 H13 117.2 . .
C27 C30 H13 117.2 . .
C2 C4 C11 121.7(5) . .
C2 C4 C5 119.8(5) . .
C11 C4 C5 118.3(5) . .
N5 C20 N3 110.6(4) . .
N5 C20 H23 124.7 . .
N3 C20 H23 124.7 . .
C10 C9 C6 113.1(5) . .
C10 C9 H33A 109.0 . .
C6 C9 H33A 109.0 . .
C10 C9 H33B 109.0 . .
C6 C9 H33B 109.0 . .
H33A C9 H33B 107.8 . .
C38 C37 C34 113.8(4) . .
C38 C37 H5A 108.8 . .
C34 C37 H5A 108.8 . .
C38 C37 H5B 108.8 . .
C34 C37 H5B 108.8 . .
H5A C37 H5B 107.7 . .
C4 C2 C3 121.2(5) . .
C4 C2 C1 122.8(6) . .
C3 C2 C1 116.0(6) . .
C18 C19 C14 121.2(4) . .
C18 C19 H26 119.4 . .
C14 C19 H26 119.4 . .
C17 C16 C15 119.2(5) . .
C17 C16 H29 120.4 . .
C15 C16 H29 120.4 . .
C4 C5 C6 113.7(5) . .
C4 C5 H37A 108.8 . .
C6 C5 H37A 108.8 . .
C4 C5 H37B 108.8 . .
C6 C5 H37B 108.8 . .
H37A C5 H37B 107.7 . .
C38 C40 C42 122.9(5) . .
C38 C40 C41 122.5(6) . .
C42 C40 C41 114.6(5) . .
N7 C22 N6 114.3(4) . .
N7 C22 H21 122.9 . .
N6 C22 H21 122.9 . .
C7 C6 C5 110.3(6) . .
C7 C6 C8 109.4(6) . .
C5 C6 C8 109.4(5) . .
C7 C6 C9 109.2(5) . .
C5 C6 C9 108.6(5) . .
C8 C6 C9 109.8(5) . .
N1 C1 C2 179.6(10) . .
C34 C36 H7A 109.5 . .
C34 C36 H7B 109.5 . .
H7A C36 H7B 109.5 . .
C34 C36 H7C 109.5 . .
H7A C36 H7C 109.5 . .
H7B C36 H7C 109.5 . .
C34 C35 H8A 109.5 . .
C34 C35 H8B 109.5 . .
H8A C35 H8B 109.5 . .
C34 C35 H8C 109.5 . .
H8A C35 H8C 109.5 . .
H8B C35 H8C 109.5 . .
C6 C8 H35A 109.5 . .
C6 C8 H35B 109.5 . .
H35A C8 H35B 109.5 . .
C6 C8 H35C 109.5 . .
H35A C8 H35C 109.5 . .
H35B C8 H35C 109.5 . .
N10 C42 C40 177.4(9) . .
N9 C41 C40 179.3(8) . .
C6 C7 H36A 109.5 . .
C6 C7 H36B 109.5 . .
H36A C7 H36B 109.5 . .
C6 C7 H36C 109.5 . .
H36A C7 H36C 109.5 . .
H36B C7 H36C 109.5 . .
N2 C3 C2 177.0(8) . .
C3 N2 Ag2 135.0(8) . 1_545
C45 O2 Ag2 149.7(5) . .
O3 C43 O4 129.2(6) . .
O3 C43 C44 116.3(5) . .
O4 C43 C44 114.5(5) . .
C45 O1 Ag1 125.3(4) . 1_655
O1 C45 O2 127.7(6) . .
O1 C45 C46 113.6(5) . .
O2 C45 C46 118.6(6) . .
F4 C44 F6 107.7(6) . .
F4 C44 F5 105.5(7) . .
F6 C44 F5 102.9(6) . .
F4 C44 C43 115.1(5) . .
F6 C44 C43 113.7(5) . .
F5 C44 C43 110.9(6) . .
F2 C46 F1 108.7(7) . .
F2 C46 F3 105.7(6) . .
F1 C46 F3 105.8(7) . .
F2 C46 C45 113.8(6) . .
F1 C46 C45 112.2(5) . .
F3 C46 C45 110.2(6) . .
C43 O4 Ag2 111.6(4) . .

loop_
_geom_bond_atom_site_label_1
_geom_bond_atom_site_label_2
_geom_bond_distance
_geom_bond_site_symmetry_2
Ag1 N6 2.144(4) .
Ag1 N5 2.171(4) .
Ag1 O1 2.501(4) 1_455
Ag2 O2 2.304(5) .
Ag2 O4 2.309(5) .
Ag2 N2 2.351(7) 1_565
Ag2 N4 2.403(4) .
N3 C20 1.334(6) .
N3 N4 1.371(5) .
N3 C17 1.432(5) .
N8 C23 1.336(6) .
N8 N7 1.373(6) .
N8 C24 1.423(5) .
N5 C20 1.319(6) .
N5 C21 1.345(6) .
C24 C25 1.386(6) .
C24 C29 1.387(6) .
N4 C21 1.319(6) .
C17 C18 1.370(6) .
C17 C16 1.377(6) .
C14 C15 1.374(7) .
C14 C19 1.405(7) .
C14 C13 1.468(6) .
N6 C23 1.309(6) .
N6 C22 1.364(6) .
C29 C28 1.388(6) .
C29 H18 0.9300 .
C32 C39 1.355(7) .
C32 C31 1.453(6) .
C32 C33 1.499(7) .
C39 C38 1.427(7) .
C39 H11 0.9300 .
C28 C27 1.397(7) .
C28 H19 0.9300 .
C23 H20 0.9300 .
C31 C30 1.336(7) .
C31 H12 0.9300 .
N7 C22 1.311(7) .
C33 C34 1.544(7) .
C33 H9A 0.9700 .
C33 H9B 0.9700 .
C18 C19 1.371(6) .
C18 H25 0.9300 .
C10 C11 1.341(8) .
C10 C12 1.452(6) .
C10 C9 1.483(8) .
C13 C12 1.324(7) .
C13 H30 0.9300 .
C27 C26 1.388(7) .
C27 C30 1.469(6) .
C11 C4 1.431(7) .
C11 H42 0.9300 .
C34 C35 1.513(8) .
C34 C37 1.535(8) .
C34 C36 1.548(8) .
C21 H22 0.9300 .
C15 C16 1.393(7) .
C15 H28 0.9300 .
C25 C26 1.373(7) .
C25 H16 0.9300 .
C38 C40 1.353(8) .
C38 C37 1.505(7) .
C26 H15 0.9300 .
C12 H31 0.9300 .
C30 H13 0.9300 .
C4 C2 1.355(9) .
C4 C5 1.490(8) .
C20 H23 0.9300 .
C9 C6 1.553(7) .
C9 H33A 0.9700 .
C9 H33B 0.9700 .
C37 H5A 0.9700 .
C37 H5B 0.9700 .
C2 C3 1.419(11) .
C2 C1 1.443(8) .
C19 H26 0.9300 .
C16 H29 0.9300 .
C5 C6 1.526(9) .
C5 H37A 0.9700 .
C5 H37B 0.9700 .
C40 C42 1.432(9) .
C40 C41 1.440(8) .
C22 H21 0.9300 .
C6 C7 1.521(9) .
C6 C8 1.530(9) .
C1 N1 1.139(8) .
C36 H7A 0.9600 .
C36 H7B 0.9600 .
C36 H7C 0.9600 .
C35 H8A 0.9600 .
C35 H8B 0.9600 .
C35 H8C 0.9600 .
C8 H35A 0.9600 .
C8 H35B 0.9600 .
C8 H35C 0.9600 .
C42 N10 1.144(9) .
C41 N9 1.132(9) .
C7 H36A 0.9600 .
C7 H36B 0.9600 .
C7 H36C 0.9600 .
C3 N2 1.144(10) .
N2 Ag2 2.351(7) 1_545
O2 C45 1.234(7) .
C43 O3 1.212(6) .
C43 O4 1.220(7) .
C43 C44 1.526(8) .
O1 C45 1.214(7) .
O1 Ag1 2.501(4) 1_655
F6 C44 1.299(7) .
F4 C44 1.288(8) .
F3 C46 1.357(8) .
C45 C46 1.544(9) .
C44 F5 1.323(9) .
C46 F2 1.275(8) .
C46 F1 1.313(8) .

loop_
_geom_torsion_atom_site_label_1
_geom_torsion_atom_site_label_2
_geom_torsion_atom_site_label_3
_geom_torsion_atom_site_label_4
_geom_torsion
_geom_torsion_site_symmetry_1
_geom_torsion_site_symmetry_4
N6 Ag1 N5 C20 -174.0(6) . .
O1 Ag1 N5 C20 6.0(4) 1_455 .
N6 Ag1 N5 C21 -8.7(10) . .
O1 Ag1 N5 C21 171.3(5) 1_455 .
C23 N8 C24 C25 -162.0(5) . .
N7 N8 C24 C25 19.8(7) . .
C23 N8 C24 C29 18.5(7) . .
N7 N8 C24 C29 -159.8(5) . .
C20 N3 N4 C21 1.2(5) . .
C17 N3 N4 C21 -178.2(4) . .
C20 N3 N4 Ag2 -161.5(4) . .
C17 N3 N4 Ag2 19.1(7) . .
O2 Ag2 N4 C21 104.3(4) . .
O4 Ag2 N4 C21 -17.5(4) . .
N2 Ag2 N4 C21 -127.6(4) 1_565 .
O2 Ag2 N4 N3 -95.0(5) . .
O4 Ag2 N4 N3 143.2(5) . .
N2 Ag2 N4 N3 33.1(5) 1_565 .
C20 N3 C17 C18 8.2(7) . .
N4 N3 C17 C18 -172.5(4) . .
C20 N3 C17 C16 -171.4(5) . .
N4 N3 C17 C16 7.9(7) . .
N5 Ag1 N6 C23 -18.5(9) . .
O1 Ag1 N6 C23 161.5(4) 1_455 .
N5 Ag1 N6 C22 162.2(6) . .
O1 Ag1 N6 C22 -17.8(5) 1_455 .
C25 C24 C29 C28 0.4(7) . .
N8 C24 C29 C28 179.9(4) . .
C31 C32 C39 C38 176.1(4) . .
C33 C32 C39 C38 -2.1(8) . .
C24 C29 C28 C27 0.0(7) . .
C22 N6 C23 N8 0.1(6) . .
Ag1 N6 C23 N8 -179.4(3) . .
N7 N8 C23 N6 -0.7(6) . .
C24 N8 C23 N6 -179.1(4) . .
C39 C32 C31 C30 -173.3(5) . .
C33 C32 C31 C30 4.9(8) . .
C23 N8 N7 C22 1.0(6) . .
C24 N8 N7 C22 179.6(5) . .
C39 C32 C33 C34 -23.2(7) . .
C31 C32 C33 C34 158.7(4) . .
C16 C17 C18 C19 -1.4(8) . .
N3 C17 C18 C19 178.9(4) . .
C15 C14 C13 C12 168.7(5) . .
C19 C14 C13 C12 -12.1(8) . .
C29 C28 C27 C26 0.0(7) . .
C29 C28 C27 C30 179.6(4) . .
C12 C10 C11 C4 -177.7(5) . .
C9 C10 C11 C4 1.3(8) . .
C32 C33 C34 C35 167.5(5) . .
C32 C33 C34 C37 48.4(6) . .
C32 C33 C34 C36 -71.4(6) . .
N3 N4 C21 N5 -1.0(6) . .
Ag2 N4 C21 N5 165.8(3) . .
C20 N5 C21 N4 0.4(6) . .
Ag1 N5 C21 N4 -166.7(3) . .
C19 C14 C15 C16 -0.2(9) . .
C13 C14 C15 C16 179.1(6) . .
C29 C24 C25 C26 -0.8(8) . .
N8 C24 C25 C26 179.7(5) . .
C32 C39 C38 C40 -177.5(5) . .
C32 C39 C38 C37 -1.1(7) . .
C24 C25 C26 C27 0.8(8) . .
C28 C27 C26 C25 -0.4(8) . .
C30 C27 C26 C25 180.0(5) . .
C14 C13 C12 C10 176.2(5) . .
C11 C10 C12 C13 173.3(5) . .
C9 C10 C12 C13 -5.7(8) . .
C32 C31 C30 C27 -179.2(4) . .
C26 C27 C30 C31 -176.1(5) . .
C28 C27 C30 C31 4.3(8) . .
C10 C11 C4 C2 173.3(5) . .
C10 C11 C4 C5 -2.0(8) . .
C21 N5 C20 N3 0.4(5) . .
Ag1 N5 C20 N3 169.6(3) . .
N4 N3 C20 N5 -1.0(5) . .
C17 N3 C20 N5 178.3(4) . .
C11 C10 C9 C6 26.2(7) . .
C12 C10 C9 C6 -154.8(5) . .
C40 C38 C37 C34 -153.9(5) . .
C39 C38 C37 C34 29.7(6) . .
C35 C34 C37 C38 -171.3(5) . .
C33 C34 C37 C38 -51.9(6) . .
C36 C34 C37 C38 68.0(6) . .
C11 C4 C2 C3 -1.5(9) . .
C5 C4 C2 C3 173.7(6) . .
C11 C4 C2 C1 -179.1(5) . .
C5 C4 C2 C1 -3.8(9) . .
C17 C18 C19 C14 -0.8(7) . .
C15 C14 C19 C18 1.6(7) . .
C13 C14 C19 C18 -177.7(4) . .
C18 C17 C16 C15 2.8(9) . .
N3 C17 C16 C15 -177.6(5) . .
C14 C15 C16 C17 -1.9(10) . .
C2 C4 C5 C6 159.2(5) . .
C11 C4 C5 C6 -25.5(7) . .
C39 C38 C40 C42 -5.2(9) . .
C37 C38 C40 C42 178.5(6) . .
C39 C38 C40 C41 175.2(5) . .
C37 C38 C40 C41 -1.1(8) . .
N8 N7 C22 N6 -1.0(7) . .
C23 N6 C22 N7 0.6(7) . .
Ag1 N6 C22 N7 -179.9(4) . .
C4 C5 C6 C7 169.7(5) . .
C4 C5 C6 C8 -69.9(6) . .
C4 C5 C6 C9 50.0(6) . .
C10 C9 C6 C7 -170.8(6) . .
C10 C9 C6 C5 -50.5(7) . .
C10 C9 C6 C8 69.2(7) . .
C4 C2 C1 N1 172(100) . .
C3 C2 C1 N1 -5(100) . .
C38 C40 C42 N10 -93(18) . .
C41 C40 C42 N10 86(18) . .
C38 C40 C41 N9 -75(83) . .
C42 C40 C41 N9 105(83) . .
C4 C2 C3 N2 -34(17) . .
C1 C2 C3 N2 144(17) . .
C2 C3 N2 Ag2 -21(18) . 1_545
O4 Ag2 O2 C45 179.3(9) . .
N2 Ag2 O2 C45 -45.8(10) 1_565 .
N4 Ag2 O2 C45 82.0(10) . .
Ag1 O1 C45 O2 -25.8(9) 1_655 .
Ag1 O1 C45 C46 154.3(4) 1_655 .
Ag2 O2 C45 O1 175.9(6) . .
Ag2 O2 C45 C46 -4.3(13) . .
O3 C43 C44 F4 -165.0(7) . .
O4 C43 C44 F4 16.7(10) . .
O3 C43 C44 F6 -40.1(9) . .
O4 C43 C44 F6 141.6(7) . .
O3 C43 C44 F5 75.2(8) . .
O4 C43 C44 F5 -103.0(7) . .
O1 C45 C46 F2 98.2(7) . .
O2 C45 C46 F2 -81.6(8) . .
O1 C45 C46 F1 -25.7(9) . .
O2 C45 C46 F1 154.4(7) . .
O1 C45 C46 F3 -143.3(6) . .
O2 C45 C46 F3 36.9(8) . .
O3 C43 O4 Ag2 2.7(9) . .
C44 C43 O4 Ag2 -179.3(4) . .
O2 Ag2 O4 C43 55.9(6) . .
N2 Ag2 O4 C43 -79.3(5) 1_565 .
N4 Ag2 O4 C43 170.5(5) . .
